data_8102550
loop_
_publ_author_name
'Hao Shi'
'Liu Yang'

_publ_section_title
;
 Crystal structure of
 (1R,2S,3R,5S,8S,9S,10S,15S)-9,10,15-trihydroxy-2,12,12-trimethyl-6-methylene-7-oxo-17-oxapentacyclo[7.6.2.15,8.01,11.02,8]-octadec-3-yl
 acetate sesquihydrate, C22H30O7 &#x00B7; 1.5H2O
;
_journal_issue 4
_journal_name_full 'Zeitschrift f\"ur Kristallographie - New Crystal Structures'
_journal_page_first 533
_journal_volume 224
_journal_year 2009
_chemical_absolute_configuration ad
_chemical_formula_moiety 'C22 H30 O7, 1.5(H2 O)'
_chemical_formula_sum 'C22 H33 O8.5'
_chemical_formula_weight 433.48
_chemical_name_common 'Taibaihenryiin A'
_chemical_name_systematic
'1R,2S,3R,5S,8S,9S,10S,15S)-9,10,15-trihydroxy-2,12,12-trimethyl-6-methylene-7-oxo-17-oxapentacyclo[7.6.2.1^5,8^.0^1,11^.0^2,8^]octadec-3-yl acetate'
_space_group_IT_number 5
_symmetry_cell_setting monoclinic
_symmetry_space_group_name_Hall 'C 2y'
_symmetry_space_group_name_H-M 'C 1 2 1'
_atom_sites_solution_hydrogens geom
_atom_sites_solution_primary direct
_atom_sites_solution_secondary difmap
_audit_creation_method SHELXL-97
_cell_angle_alpha 90.00
_cell_angle_beta 124.563(2)
_cell_angle_gamma 90.00
_cell_formula_units_Z 4
_cell_length_a 19.187(2)
_cell_length_b 11.5213(12)
_cell_length_c 12.3449(14)
_cell_measurement_reflns_used 2086
_cell_measurement_temperature 298(2)
_cell_measurement_theta_max 24.966
_cell_measurement_theta_min 2.188
_cell_volume 2247.3(4)
_computing_cell_refinement 'SAINT (Bruker, 1999)'
_computing_data_collection 'SMART (Bruker, 1999)'
_computing_data_reduction SAINT
_computing_molecular_graphics 'ORTEP-III (Farrugia, 1997)'
_computing_publication_material SHELXL-97
_computing_structure_refinement 'SHELXL-97 (Sheldrick, 1997)'
_computing_structure_solution 'SHELXS-97 (Sheldrick, 1997)'
_diffrn_ambient_temperature 298(2)
_diffrn_measured_fraction_theta_full 0.996
_diffrn_measured_fraction_theta_max 0.996
_diffrn_measurement_device_type 'Bruker SMART CCD area-detector'
_diffrn_measurement_method '\f and \w'
_diffrn_radiation_monochromator graphite
_diffrn_radiation_source 'fine-focus sealed tube'
_diffrn_radiation_type MoK\a
_diffrn_radiation_wavelength 0.71073
_diffrn_reflns_av_R_equivalents 0.0289
_diffrn_reflns_av_sigmaI/netI 0.0354
_diffrn_reflns_limit_h_max 9
_diffrn_reflns_limit_h_min -22
_diffrn_reflns_limit_k_max 13
_diffrn_reflns_limit_k_min -13
_diffrn_reflns_limit_l_max 14
_diffrn_reflns_limit_l_min -12
_diffrn_reflns_number 5675
_diffrn_reflns_theta_full 25.02
_diffrn_reflns_theta_max 25.02
_diffrn_reflns_theta_min 2.00
_exptl_absorpt_coefficient_mu 0.098
_exptl_absorpt_correction_T_max 0.9619
_exptl_absorpt_correction_T_min 0.9536
_exptl_absorpt_correction_type multi-scan
_exptl_absorpt_process_details '(SADABS; Bruker, 1999)'
_exptl_crystal_colour colorless
_exptl_crystal_density_diffrn 1.281
_exptl_crystal_density_method 'not measured'
_exptl_crystal_description prismatic
_exptl_crystal_F_000 932
_exptl_crystal_size_max 0.49
_exptl_crystal_size_mid 0.47
_exptl_crystal_size_min 0.40
_refine_diff_density_max 0.193
_refine_diff_density_min -0.289
_refine_diff_density_rms 0.065
_refine_ls_extinction_method none
_refine_ls_goodness_of_fit_ref 1.089
_refine_ls_hydrogen_treatment mixed
_refine_ls_matrix_type full
_refine_ls_number_parameters 279
_refine_ls_number_reflns 2089
_refine_ls_number_restraints 1
_refine_ls_restrained_S_all 1.088
_refine_ls_R_factor_all 0.0631
_refine_ls_R_factor_gt 0.0432
_refine_ls_shift/su_max 0.046
_refine_ls_shift/su_mean 0.001
_refine_ls_structure_factor_coef Fsqd
_refine_ls_weighting_details 'calc w=1/[\s^2^(Fo^2^)+(0.0537P)^2^+0.8424P] where P=(Fo^2^+2Fc^2^)/3'
_refine_ls_weighting_scheme calc
_refine_ls_wR_factor_gt 0.0975
_refine_ls_wR_factor_ref 0.1120
_reflns_number_gt 1634
_reflns_number_total 2089
_reflns_threshold_expression I>2\s(I)
_cod_data_source_file 1267-2764.cff
_cod_data_source_block 090909d
_cod_depositor_comments
;
The following automatic conversions were performed:
'_symmetry_cell_setting' value 'Monoclinic' changed to 'monoclinic'
according to '/home/saulius/struct/CIF-dictionaries/cif_core.dic'
dictionary named 'cif_core.dic' version 2.4.1 from 2010-06-29.

Automatic conversion script
Id: cif_fix_enum 1555 2011-01-17 13:19:09Z saulius 
;
_cod_original_sg_symbol_Hall C2y
_cod_original_sg_symbol_H-M C2
_cod_original_formula_sum 'C22 H33 O8.50'
_cod_database_code 8102550

loop_
_symmetry_equiv_pos_as_xyz
'x, y, z'
'-x, y, -z'
'x+1/2, y+1/2, z'
'-x+1/2, y+1/2, -z'

loop_
_atom_site_label
_atom_site_type_symbol
_atom_site_fract_x
_atom_site_fract_y
_atom_site_fract_z
_atom_site_U_iso_or_equiv
_atom_site_adp_type
_atom_site_occupancy
_atom_site_symmetry_multiplicity
_atom_site_calc_flag
_atom_site_refinement_flags
_atom_site_disorder_assembly
_atom_site_disorder_group
O1 O 0.1576(2) 0.7324(3) 0.2405(3) 0.0658(9) Uani 1 1 d . . .
O2 O 0.09508(15) 0.8743(2) -0.0358(2) 0.0489(7) Uani 1 1 d . . .
H2A H 0.0492 0.9055 -0.0655 0.073 Uiso 1 1 calc R . .
O3 O 0.06882(14) 0.9250(3) 0.1642(2) 0.0487(7) Uani 1 1 d . . .
H3B H 0.0902 0.8611 0.1932 0.073 Uiso 1 1 calc R . .
O4 O 0.42031(16) 1.1332(2) 0.3817(3) 0.0527(7) Uani 1 1 d . . .
H4C H 0.4203 1.0828 0.3347 0.063 Uiso 1 1 calc R . .
O5 O 0.39935(15) 0.9432(3) 0.2147(3) 0.0503(7) Uani 1 1 d . . .
O6 O 0.54064(18) 0.9355(3) 0.3519(3) 0.0715(10) Uani 1 1 d . . .
O7 O 0.4181(3) 0.3472(4) 0.2775(4) 0.1121(16) Uani 1 1 d . . .
H7A H 0.4143 0.3461 0.2054 0.135 Uiso 1 1 d R . .
H7B H 0.4186 0.2777 0.3009 0.135 Uiso 1 1 d R . .
O8 O 0.5000 0.4851(5) 0.5000 0.118(2) Uani 1 2 d S . .
H8 H 0.4749 0.4420 0.4322 0.141 Uiso 1 1 d R . .
O17 O 0.18955(15) 1.0217(2) 0.0367(2) 0.0443(6) Uani 1 1 d . . .
C1 C 0.2788(2) 1.0457(3) 0.2758(3) 0.0321(8) Uani 1 1 d . . .
C2 C 0.3041(2) 0.9149(3) 0.2847(3) 0.0332(8) Uani 1 1 d . . .
H2 H 0.3063 0.8840 0.3606 0.040 Uiso 1 1 calc R . .
C3 C 0.3904(2) 0.8854(3) 0.3111(4) 0.0415(9) Uani 1 1 d . . .
H3 H 0.4349 0.9137 0.3990 0.050 Uiso 1 1 calc R . .
C4 C 0.4013(3) 0.7545(4) 0.3061(4) 0.0545(11) Uani 1 1 d . . .
H4A H 0.4145 0.7198 0.3873 0.065 Uiso 1 1 calc R . .
H4B H 0.4488 0.7403 0.2999 0.065 Uiso 1 1 calc R . .
C5 C 0.3215(3) 0.6950(4) 0.1886(4) 0.0611(12) Uani 1 1 d . . .
H5 H 0.3365 0.6352 0.1487 0.073 Uiso 1 1 calc R . .
C6 C 0.2668(3) 0.6474(4) 0.2275(5) 0.0665(13) Uani 1 1 d . . .
C7 C 0.2101(2) 0.7413(4) 0.2142(4) 0.0499(10) Uani 1 1 d . . .
C8 C 0.2298(2) 0.8467(3) 0.1626(3) 0.0370(8) Uani 1 1 d . . .
C9 C 0.1575(2) 0.9322(3) 0.0777(3) 0.0374(8) Uani 1 1 d . . .
C10 C 0.1239(2) 0.9938(3) 0.1481(3) 0.0378(8) Uani 1 1 d . . .
H10A H 0.0904 1.0599 0.0928 0.045 Uiso 1 1 calc R . .
C11 C 0.1980(2) 1.0445(3) 0.2789(3) 0.0372(8) Uani 1 1 d . . .
H11A H 0.2099 0.9879 0.3466 0.045 Uiso 1 1 calc R . .
C12 C 0.1741(3) 1.1601(4) 0.3176(4) 0.0548(11) Uani 1 1 d . . .
C13 C 0.2538(3) 1.2092(4) 0.4395(5) 0.0684(13) Uani 1 1 d . . .
H13A H 0.2403 1.2826 0.4622 0.082 Uiso 1 1 calc R . .
H13B H 0.2734 1.1563 0.5125 0.082 Uiso 1 1 calc R . .
C14 C 0.3241(3) 1.2282(4) 0.4199(5) 0.0572(11) Uani 1 1 d . . .
H14A H 0.3722 1.2642 0.4978 0.069 Uiso 1 1 calc R . .
H14B H 0.3046 1.2803 0.3462 0.069 Uiso 1 1 calc R . .
C15 C 0.3513(2) 1.1138(3) 0.3939(4) 0.0403(9) Uani 1 1 d . . .
H15 H 0.3730 1.0653 0.4720 0.048 Uiso 1 1 calc R . .
C16 C 0.2535(2) 1.0930(3) 0.1427(4) 0.0408(9) Uani 1 1 d . . .
H16A H 0.2322 1.1715 0.1319 0.049 Uiso 1 1 calc R . .
H16B H 0.3029 1.0958 0.1397 0.049 Uiso 1 1 calc R . .
C18 C 0.2612(2) 0.7859(4) 0.0866(4) 0.0505(10) Uani 1 1 d . . .
H18A H 0.2151 0.7498 0.0065 0.061 Uiso 1 1 calc R . .
H18B H 0.2909 0.8393 0.0654 0.061 Uiso 1 1 calc R . .
C19 C 0.1114(3) 1.1287(5) 0.3553(6) 0.0870(18) Uani 1 1 d . . .
H19A H 0.1043 1.1946 0.3957 0.131 Uiso 1 1 calc R . .
H19B H 0.1337 1.0648 0.4159 0.131 Uiso 1 1 calc R . .
H19C H 0.0577 1.1073 0.2776 0.131 Uiso 1 1 calc R . .
C20 C 0.1311(3) 1.2530(4) 0.2104(6) 0.0830(16) Uani 1 1 d . . .
H20A H 0.1685 1.2761 0.1860 0.124 Uiso 1 1 calc R . .
H20B H 0.1180 1.3191 0.2430 0.124 Uiso 1 1 calc R . .
H20C H 0.0799 1.2221 0.1349 0.124 Uiso 1 1 calc R . .
C21 C 0.2615(4) 0.5404(5) 0.2629(8) 0.124(3) Uani 1 1 d . . .
H21A H 0.2212 0.5233 0.2800 0.149 Uiso 1 1 calc R . .
H21B H 0.2980 0.4829 0.2706 0.149 Uiso 1 1 calc R . .
C22 C 0.4782(3) 0.9673(4) 0.2522(5) 0.0592(12) Uani 1 1 d . . .
C23 C 0.4773(4) 1.0385(7) 0.1491(7) 0.105(2) Uani 1 1 d . . .
H23A H 0.4436 1.1068 0.1304 0.157 Uiso 1 1 calc R . .
H23B H 0.4537 0.9934 0.0703 0.157 Uiso 1 1 calc R . .
H23C H 0.5341 1.0607 0.1810 0.157 Uiso 1 1 calc R . .

loop_
_atom_site_aniso_label
_atom_site_aniso_U_11
_atom_site_aniso_U_22
_atom_site_aniso_U_33
_atom_site_aniso_U_23
_atom_site_aniso_U_13
_atom_site_aniso_U_12
O1 0.0532(19) 0.0587(18) 0.077(2) 0.0162(17) 0.0316(18) -0.0031(16)
O2 0.0280(13) 0.0676(18) 0.0357(14) -0.0112(13) 0.0088(12) 0.0041(12)
O3 0.0306(13) 0.0628(17) 0.0497(15) -0.0026(14) 0.0210(12) -0.0059(13)
O4 0.0376(15) 0.0518(16) 0.0692(18) -0.0119(14) 0.0306(15) -0.0068(13)
O5 0.0351(14) 0.0670(17) 0.0514(15) -0.0024(14) 0.0262(13) 0.0051(14)
O6 0.0338(16) 0.085(2) 0.087(2) -0.031(2) 0.0291(18) -0.0056(17)
O7 0.173(5) 0.100(3) 0.083(3) 0.012(2) 0.085(3) -0.016(3)
O8 0.146(6) 0.076(4) 0.090(4) 0.000 0.043(4) 0.000
O17 0.0381(14) 0.0579(16) 0.0319(13) 0.0063(12) 0.0169(12) 0.0013(13)
C1 0.0287(18) 0.0309(18) 0.0356(18) 0.0038(15) 0.0176(16) 0.0039(15)
C2 0.0284(17) 0.040(2) 0.0275(16) 0.0008(15) 0.0134(15) 0.0014(15)
C3 0.0262(18) 0.048(2) 0.036(2) -0.0029(17) 0.0094(17) 0.0079(16)
C4 0.038(2) 0.053(3) 0.058(3) -0.007(2) 0.018(2) 0.0122(19)
C5 0.046(2) 0.053(3) 0.063(3) -0.019(2) 0.018(2) 0.014(2)
C6 0.050(3) 0.042(3) 0.080(3) -0.003(2) 0.020(3) 0.004(2)
C7 0.034(2) 0.042(2) 0.051(2) -0.0038(18) 0.011(2) -0.0043(18)
C8 0.0284(19) 0.038(2) 0.038(2) -0.0035(16) 0.0146(17) 0.0022(15)
C9 0.0289(18) 0.048(2) 0.0307(17) 0.0029(17) 0.0138(16) 0.0051(17)
C10 0.0283(18) 0.046(2) 0.0365(19) 0.0035(16) 0.0170(17) 0.0043(16)
C11 0.0305(19) 0.041(2) 0.0375(19) 0.0005(17) 0.0176(17) 0.0032(17)
C12 0.045(2) 0.055(3) 0.066(3) -0.016(2) 0.032(2) 0.004(2)
C13 0.060(3) 0.068(3) 0.082(3) -0.033(3) 0.044(3) -0.003(2)
C14 0.051(3) 0.041(2) 0.071(3) -0.017(2) 0.030(2) -0.003(2)
C15 0.035(2) 0.039(2) 0.044(2) -0.0024(16) 0.0201(18) -0.0010(16)
C16 0.033(2) 0.045(2) 0.045(2) 0.0104(17) 0.0232(19) 0.0050(17)
C18 0.034(2) 0.061(2) 0.043(2) -0.0191(19) 0.0144(18) 0.0078(18)
C19 0.073(3) 0.101(4) 0.116(4) -0.045(4) 0.071(3) -0.013(3)
C20 0.068(3) 0.050(3) 0.112(4) -0.008(3) 0.039(3) 0.018(3)
C21 0.095(5) 0.051(3) 0.194(7) 0.021(4) 0.063(5) 0.010(3)
C22 0.037(3) 0.066(3) 0.076(3) -0.022(2) 0.034(3) -0.004(2)
C23 0.090(4) 0.121(5) 0.135(5) 0.014(5) 0.084(4) -0.004(4)

loop_
_atom_type_symbol
_atom_type_description
_atom_type_scat_dispersion_real
_atom_type_scat_dispersion_imag
_atom_type_scat_source
C C 0.0033 0.0000 'International Tables Vol C Tables 4.2.6.8 and 6.1.1.4'
H H 0.0000 0.0000 'International Tables Vol C Tables 4.2.6.8 and 6.1.1.4'
O O 0.0106 0.0000 'International Tables Vol C Tables 4.2.6.8 and 6.1.1.4'

loop_
_geom_angle_atom_site_label_1
_geom_angle_atom_site_label_2
_geom_angle_atom_site_label_3
_geom_angle
_geom_angle_site_symmetry_1
_geom_angle_site_symmetry_3
_geom_angle_publ_flag
C9 O2 H2A 109.5 . . ?
C10 O3 H3B 109.5 . . ?
C15 O4 H4C 109.5 . . ?
C22 O5 C3 116.6(3) . . ?
H7A O7 H7B 108.6 . . ?
C9 O17 C16 113.9(2) . . ?
C16 C1 C15 113.6(3) . . ?
C16 C1 C2 108.4(3) . . ?
C15 C1 C2 110.2(3) . . ?
C16 C1 C11 108.3(3) . . ?
C15 C1 C11 110.8(3) . . ?
C2 C1 C11 105.1(3) . . ?
C3 C2 C1 118.8(3) . . ?
C3 C2 C8 112.0(3) . . ?
C1 C2 C8 109.6(3) . . ?
C3 C2 H2 105.0 . . ?
C1 C2 H2 105.0 . . ?
C8 C2 H2 105.0 . . ?
O5 C3 C4 109.6(3) . . ?
O5 C3 C2 109.8(3) . . ?
C4 C3 C2 111.4(3) . . ?
O5 C3 H3 108.7 . . ?
C4 C3 H3 108.7 . . ?
C2 C3 H3 108.7 . . ?
C3 C4 C5 112.9(3) . . ?
C3 C4 H4A 109.0 . . ?
C5 C4 H4A 109.0 . . ?
C3 C4 H4B 109.0 . . ?
C5 C4 H4B 109.0 . . ?
H4A C4 H4B 107.8 . . ?
C6 C5 C18 100.1(3) . . ?
C6 C5 C4 111.4(4) . . ?
C18 C5 C4 110.4(4) . . ?
C6 C5 H5 111.5 . . ?
C18 C5 H5 111.5 . . ?
C4 C5 H5 111.5 . . ?
C21 C6 C7 121.7(5) . . ?
C21 C6 C5 130.4(5) . . ?
C7 C6 C5 107.7(4) . . ?
O1 C7 C6 125.1(4) . . ?
O1 C7 C8 128.1(4) . . ?
C6 C7 C8 106.9(4) . . ?
C7 C8 C9 117.3(3) . . ?
C7 C8 C18 99.7(3) . . ?
C9 C8 C18 113.0(3) . . ?
C7 C8 C2 107.7(3) . . ?
C9 C8 C2 108.1(3) . . ?
C18 C8 C2 110.8(3) . . ?
O2 C9 O17 106.6(3) . . ?
O2 C9 C10 113.4(3) . . ?
O17 C9 C10 105.8(3) . . ?
O2 C9 C8 108.0(3) . . ?
O17 C9 C8 107.6(3) . . ?
C10 C9 C8 115.0(3) . . ?
O3 C10 C9 114.2(3) . . ?
O3 C10 C11 112.5(3) . . ?
C9 C10 C11 109.7(3) . . ?
O3 C10 H10A 106.6 . . ?
C9 C10 H10A 106.6 . . ?
C11 C10 H10A 106.6 . . ?
C10 C11 C12 112.7(3) . . ?
C10 C11 C1 108.4(3) . . ?
C12 C11 C1 117.6(3) . . ?
C10 C11 H11A 105.8 . . ?
C12 C11 H11A 105.8 . . ?
C1 C11 H11A 105.8 . . ?
C13 C12 C20 110.0(4) . . ?
C13 C12 C19 107.7(4) . . ?
C20 C12 C19 107.0(4) . . ?
C13 C12 C11 108.3(3) . . ?
C20 C12 C11 116.0(4) . . ?
C19 C12 C11 107.6(4) . . ?
C14 C13 C12 112.5(4) . . ?
C14 C13 H13A 109.1 . . ?
C12 C13 H13A 109.1 . . ?
C14 C13 H13B 109.1 . . ?
C12 C13 H13B 109.1 . . ?
H13A C13 H13B 107.8 . . ?
C13 C14 C15 110.6(4) . . ?
C13 C14 H14A 109.5 . . ?
C15 C14 H14A 109.5 . . ?
C13 C14 H14B 109.5 . . ?
C15 C14 H14B 109.5 . . ?
H14A C14 H14B 108.1 . . ?
O4 C15 C14 109.6(3) . . ?
O4 C15 C1 111.9(3) . . ?
C14 C15 C1 114.1(3) . . ?
O4 C15 H15 106.9 . . ?
C14 C15 H15 106.9 . . ?
C1 C15 H15 106.9 . . ?
O17 C16 C1 111.2(3) . . ?
O17 C16 H16A 109.4 . . ?
C1 C16 H16A 109.4 . . ?
O17 C16 H16B 109.4 . . ?
C1 C16 H16B 109.4 . . ?
H16A C16 H16B 108.0 . . ?
C5 C18 C8 100.5(3) . . ?
C5 C18 H18A 111.7 . . ?
C8 C18 H18A 111.7 . . ?
C5 C18 H18B 111.7 . . ?
C8 C18 H18B 111.7 . . ?
H18A C18 H18B 109.4 . . ?
C12 C19 H19A 109.5 . . ?
C12 C19 H19B 109.5 . . ?
H19A C19 H19B 109.5 . . ?
C12 C19 H19C 109.5 . . ?
H19A C19 H19C 109.5 . . ?
H19B C19 H19C 109.5 . . ?
C12 C20 H20A 109.5 . . ?
C12 C20 H20B 109.5 . . ?
H20A C20 H20B 109.5 . . ?
C12 C20 H20C 109.5 . . ?
H20A C20 H20C 109.5 . . ?
H20B C20 H20C 109.5 . . ?
C6 C21 H21A 120.0 . . ?
C6 C21 H21B 120.0 . . ?
H21A C21 H21B 120.0 . . ?
O6 C22 O5 124.9(4) . . ?
O6 C22 C23 124.4(4) . . ?
O5 C22 C23 110.7(4) . . ?
C22 C23 H23A 109.5 . . ?
C22 C23 H23B 109.5 . . ?
H23A C23 H23B 109.5 . . ?
C22 C23 H23C 109.5 . . ?
H23A C23 H23C 109.5 . . ?
H23B C23 H23C 109.5 . . ?

loop_
_geom_bond_atom_site_label_1
_geom_bond_atom_site_label_2
_geom_bond_distance
_geom_bond_site_symmetry_2
_geom_bond_publ_flag
O1 C7 1.226(5) . ?
O2 C9 1.392(4) . ?
O2 H2A 0.8200 . ?
O3 C10 1.422(4) . ?
O3 H3B 0.8200 . ?
O4 C15 1.432(4) . ?
O4 H4C 0.8200 . ?
O5 C22 1.337(5) . ?
O5 C3 1.456(5) . ?
O6 C22 1.188(5) . ?
O7 H7A 0.8500 . ?
O7 H7B 0.8500 . ?
O8 H8 0.8500 . ?
O17 C9 1.432(4) . ?
O17 C16 1.439(4) . ?
C1 C16 1.526(5) . ?
C1 C15 1.542(5) . ?
C1 C2 1.568(5) . ?
C1 C11 1.571(5) . ?
C2 C3 1.534(5) . ?
C2 C8 1.575(5) . ?
C2 H2 0.9800 . ?
C3 C4 1.529(6) . ?
C3 H3 0.9800 . ?
C4 C5 1.549(6) . ?
C4 H4A 0.9700 . ?
C4 H4B 0.9700 . ?
C5 C6 1.485(7) . ?
C5 C18 1.539(6) . ?
C5 H5 0.9800 . ?
C6 C21 1.330(8) . ?
C6 C7 1.476(6) . ?
C7 C8 1.515(6) . ?
C8 C9 1.531(5) . ?
C8 C18 1.541(5) . ?
C9 C10 1.521(5) . ?
C10 C11 1.538(5) . ?
C10 H10A 0.9800 . ?
C11 C12 1.569(5) . ?
C11 H11A 0.9800 . ?
C12 C13 1.521(6) . ?
C12 C20 1.529(7) . ?
C12 C19 1.558(6) . ?
C13 C14 1.516(6) . ?
C13 H13A 0.9700 . ?
C13 H13B 0.9700 . ?
C14 C15 1.518(5) . ?
C14 H14A 0.9700 . ?
C14 H14B 0.9700 . ?
C15 H15 0.9800 . ?
C16 H16A 0.9700 . ?
C16 H16B 0.9700 . ?
C18 H18A 0.9700 . ?
C18 H18B 0.9700 . ?
C19 H19A 0.9600 . ?
C19 H19B 0.9600 . ?
C19 H19C 0.9600 . ?
C20 H20A 0.9600 . ?
C20 H20B 0.9600 . ?
C20 H20C 0.9600 . ?
C21 H21A 0.9300 . ?
C21 H21B 0.9300 . ?
C22 C23 1.505(8) . ?
C23 H23A 0.9600 . ?
C23 H23B 0.9600 . ?
C23 H23C 0.9600 . ?

loop_
_geom_hbond_atom_site_label_D
_geom_hbond_atom_site_label_H
_geom_hbond_atom_site_label_A
_geom_hbond_distance_DH
_geom_hbond_distance_HA
_geom_hbond_distance_DA
_geom_hbond_angle_DHA
_geom_hbond_site_symmetry_A
O2 H2A O3 0.82 1.88 2.662(3) 159.3 2
O3 H3B O1 0.82 1.83 2.625(4) 162.7 .
O4 H4C O5 0.82 2.07 2.874(4) 168.5 .
O7 H7A O2 0.85 2.02 2.865(4) 169.8 4_545
O7 H7B O4 0.85 1.93 2.770(5) 169.1 1_545
O8 H8 O7 0.85 1.91 2.764(5) 178.9 .

loop_
_geom_torsion_atom_site_label_1
_geom_torsion_atom_site_label_2
_geom_torsion_atom_site_label_3
_geom_torsion_atom_site_label_4
_geom_torsion
_geom_torsion_site_symmetry_1
_geom_torsion_site_symmetry_2
_geom_torsion_site_symmetry_3
_geom_torsion_site_symmetry_4
_geom_torsion_publ_flag
C16 C1 C2 C3 76.2(4) . . . . ?
C15 C1 C2 C3 -48.7(4) . . . . ?
C11 C1 C2 C3 -168.2(3) . . . . ?
C16 C1 C2 C8 -54.4(3) . . . . ?
C15 C1 C2 C8 -179.3(3) . . . . ?
C11 C1 C2 C8 61.2(3) . . . . ?
C22 O5 C3 C4 -84.2(4) . . . . ?
C22 O5 C3 C2 153.1(3) . . . . ?
C1 C2 C3 O5 -54.0(4) . . . . ?
C8 C2 C3 O5 75.5(4) . . . . ?
C1 C2 C3 C4 -175.7(3) . . . . ?
C8 C2 C3 C4 -46.1(4) . . . . ?
O5 C3 C4 C5 -77.9(4) . . . . ?
C2 C3 C4 C5 43.8(5) . . . . ?
C3 C4 C5 C6 -94.7(4) . . . . ?
C3 C4 C5 C18 15.6(5) . . . . ?
C18 C5 C6 C21 146.3(6) . . . . ?
C4 C5 C6 C21 -96.9(7) . . . . ?
C18 C5 C6 C7 -30.5(4) . . . . ?
C4 C5 C6 C7 86.3(4) . . . . ?
C21 C6 C7 O1 4.2(8) . . . . ?
C5 C6 C7 O1 -178.7(4) . . . . ?
C21 C6 C7 C8 -175.6(6) . . . . ?
C5 C6 C7 C8 1.5(5) . . . . ?
O1 C7 C8 C9 -29.5(6) . . . . ?
C6 C7 C8 C9 150.4(3) . . . . ?
O1 C7 C8 C18 -151.8(4) . . . . ?
C6 C7 C8 C18 28.1(4) . . . . ?
O1 C7 C8 C2 92.6(5) . . . . ?
C6 C7 C8 C2 -87.6(4) . . . . ?
C3 C2 C8 C7 97.6(3) . . . . ?
C1 C2 C8 C7 -128.3(3) . . . . ?
C3 C2 C8 C9 -134.8(3) . . . . ?
C1 C2 C8 C9 -0.7(3) . . . . ?
C3 C2 C8 C18 -10.5(4) . . . . ?
C1 C2 C8 C18 123.6(3) . . . . ?
C16 O17 C9 O2 178.1(3) . . . . ?
C16 O17 C9 C10 57.1(3) . . . . ?
C16 O17 C9 C8 -66.2(3) . . . . ?
C7 C8 C9 O2 -63.3(4) . . . . ?
C18 C8 C9 O2 51.9(4) . . . . ?
C2 C8 C9 O2 174.9(3) . . . . ?
C7 C8 C9 O17 -178.0(3) . . . . ?
C18 C8 C9 O17 -62.8(4) . . . . ?
C2 C8 C9 O17 60.1(3) . . . . ?
C7 C8 C9 C10 64.4(4) . . . . ?
C18 C8 C9 C10 179.6(3) . . . . ?
C2 C8 C9 C10 -57.4(4) . . . . ?
O2 C9 C10 O3 46.9(4) . . . . ?
O17 C9 C10 O3 163.4(3) . . . . ?
C8 C9 C10 O3 -78.0(4) . . . . ?
O2 C9 C10 C11 174.2(3) . . . . ?
O17 C9 C10 C11 -69.2(3) . . . . ?
C8 C9 C10 C11 49.3(4) . . . . ?
O3 C10 C11 C12 -84.2(4) . . . . ?
C9 C10 C11 C12 147.5(3) . . . . ?
O3 C10 C11 C1 143.9(3) . . . . ?
C9 C10 C11 C1 15.6(4) . . . . ?
C16 C1 C11 C10 45.3(4) . . . . ?
C15 C1 C11 C10 170.6(3) . . . . ?
C2 C1 C11 C10 -70.4(3) . . . . ?
C16 C1 C11 C12 -83.8(4) . . . . ?
C15 C1 C11 C12 41.4(4) . . . . ?
C2 C1 C11 C12 160.5(3) . . . . ?
C10 C11 C12 C13 -173.9(3) . . . . ?
C1 C11 C12 C13 -46.8(5) . . . . ?
C10 C11 C12 C20 -49.8(5) . . . . ?
C1 C11 C12 C20 77.3(5) . . . . ?
C10 C11 C12 C19 69.9(4) . . . . ?
C1 C11 C12 C19 -163.0(3) . . . . ?
C20 C12 C13 C14 -71.3(5) . . . . ?
C19 C12 C13 C14 172.4(4) . . . . ?
C11 C12 C13 C14 56.3(5) . . . . ?
C12 C13 C14 C15 -62.9(5) . . . . ?
C13 C14 C15 O4 -177.4(3) . . . . ?
C13 C14 C15 C1 56.2(5) . . . . ?
C16 C1 C15 O4 -47.8(4) . . . . ?
C2 C1 C15 O4 74.0(4) . . . . ?
C11 C1 C15 O4 -170.1(3) . . . . ?
C16 C1 C15 C14 77.4(4) . . . . ?
C2 C1 C15 C14 -160.8(3) . . . . ?
C11 C1 C15 C14 -44.9(4) . . . . ?
C9 O17 C16 C1 6.8(4) . . . . ?
C15 C1 C16 O17 176.2(3) . . . . ?
C2 C1 C16 O17 53.3(3) . . . . ?
C11 C1 C16 O17 -60.2(4) . . . . ?
C6 C5 C18 C8 47.5(4) . . . . ?
C4 C5 C18 C8 -70.0(4) . . . . ?
C7 C8 C18 C5 -46.3(4) . . . . ?
C9 C8 C18 C5 -171.6(3) . . . . ?
C2 C8 C18 C5 67.0(4) . . . . ?
C3 O5 C22 O6 7.5(6) . . . . ?
C3 O5 C22 C23 -173.6(4) . . . . ?

loop_
_cod_related_entry_id
_cod_related_entry_database
_cod_related_entry_code
1 ChemSpider 30653974
